data_2219060
loop_
_publ_author_name
'Ng, Seik Weng'

_publ_section_title
;Low-temperature redetermination of
 hexakis(\m-chloroacetato-\k^2^<i>O</i>:<i>O</i>')-\m~3~-oxido-tris[aquachromium(III)]
 nitrate 3.5-hydrate
;
_journal_coeditor_code HY2147
_journal_issue 8
_journal_name_full 'Acta Crystallographica Section E'
_journal_page_first m1102
_journal_paper_doi 10.1107/S1600536808023805
_journal_volume 64
_journal_year 2008
_chemical_formula_iupac '[Cr3 (C2 H2 Cl O2)6 O (H2 O)3] N O3, 3.5H2 O'
_chemical_formula_moiety 'C12 H18 Cl6 Cr3 O16 +, N O3 -, 3.5(H2 O)'
_chemical_formula_sum 'C12 H25 Cl6 Cr3 N O22.5'
_chemical_formula_weight 912.03
_chemical_name_systematic
;
hexakis(\m-chloroacetato-\k^2^<i>O</i>:<i>O</i>')-\m~3~-oxido-
tris[aquachromium(III)] nitrate 3.5-hydrate
;
_space_group_IT_number 14
_symmetry_cell_setting monoclinic
_symmetry_space_group_name_Hall '-P 2ybc'
_symmetry_space_group_name_H-M 'P 1 21/c 1'
_atom_sites_solution_hydrogens geom
_atom_sites_solution_primary direct
_atom_sites_solution_secondary difmap
_audit_creation_method SHELXL-97
_cell_angle_alpha 90.00
_cell_angle_beta 96.2930(10)
_cell_angle_gamma 90.00
_cell_formula_units_Z 4
_cell_length_a 12.4938(2)
_cell_length_b 14.7622(2)
_cell_length_c 17.2687(3)
_cell_measurement_reflns_used 7530
_cell_measurement_temperature 100(2)
_cell_measurement_theta_max 25.8
_cell_measurement_theta_min 2.4
_cell_volume 3165.78(9)
_computing_cell_refinement 'SAINT (Bruker, 2007)'
_computing_data_collection 'APEX2 (Bruker, 2007)'
_computing_data_reduction SAINT
_computing_molecular_graphics 'X-SEED (Barbour, 2001)'
_computing_publication_material 'publCIF (Westrip, 2008)'
_computing_structure_refinement 'SHELXL97 (Sheldrick, 2008)'
_computing_structure_solution 'SHELXS97 (Sheldrick, 2008)'
_diffrn_measured_fraction_theta_full 0.999
_diffrn_measured_fraction_theta_max 0.999
_diffrn_measurement_device_type 'Bruker SMART APEX CCD area-detector'
_diffrn_measurement_method '\f and \w scans'
_diffrn_radiation_monochromator graphite
_diffrn_radiation_source 'fine-focus sealed tube'
_diffrn_radiation_type MoK\a
_diffrn_radiation_wavelength 0.71073
_diffrn_reflns_av_R_equivalents 0.0526
_diffrn_reflns_av_sigmaI/netI 0.0402
_diffrn_reflns_limit_h_max 16
_diffrn_reflns_limit_h_min -16
_diffrn_reflns_limit_k_max 19
_diffrn_reflns_limit_k_min -19
_diffrn_reflns_limit_l_max 22
_diffrn_reflns_limit_l_min -21
_diffrn_reflns_number 39914
_diffrn_reflns_theta_full 27.50
_diffrn_reflns_theta_max 27.50
_diffrn_reflns_theta_min 1.82
_exptl_absorpt_coefficient_mu 1.606
_exptl_absorpt_correction_T_max 0.953
_exptl_absorpt_correction_T_min 0.820
_exptl_absorpt_correction_type multi-scan
_exptl_absorpt_process_details '(SADABS; Sheldrick, 1996)'
_exptl_crystal_colour Green
_exptl_crystal_density_diffrn 1.914
_exptl_crystal_density_method 'not measured'
_exptl_crystal_description 'Irregular chip'
_exptl_crystal_F_000 1832
_exptl_crystal_size_max 0.12
_exptl_crystal_size_mid 0.06
_exptl_crystal_size_min 0.03
_refine_diff_density_max 0.994
_refine_diff_density_min -0.336
_refine_ls_extinction_method none
_refine_ls_goodness_of_fit_ref 1.033
_refine_ls_hydrogen_treatment mixed
_refine_ls_matrix_type full
_refine_ls_number_parameters 500
_refine_ls_number_reflns 7271
_refine_ls_number_restraints 119
_refine_ls_restrained_S_all 1.059
_refine_ls_R_factor_all 0.0641
_refine_ls_R_factor_gt 0.0403
_refine_ls_shift/su_max 0.001
_refine_ls_shift/su_mean <0.001
_refine_ls_structure_factor_coef Fsqd
_refine_ls_weighting_details 'calc w=1/[\s^2^(Fo^2^)+(0.0523P)^2^+3.1321P] where P=(Fo^2^+2Fc^2^)/3'
_refine_ls_weighting_scheme calc
_refine_ls_wR_factor_gt 0.0999
_refine_ls_wR_factor_ref 0.1124
_reflns_number_gt 5349
_reflns_number_total 7271
_reflns_threshold_expression I>2\s(I)
_cod_data_source_file hy2147.cif
_cod_data_source_block I
_cod_depositor_comments
;
The following automatic conversions were performed:
'_symmetry_cell_setting' value 'Monoclinic' changed to 'monoclinic'
according to '/home/saulius/struct/CIF-dictionaries/cif_core.dic'
dictionary named 'cif_core.dic' version 2.4.1 from 2010-06-29.

Automatic conversion script
Id: cif_fix_enum 1527 2010-12-29 10:47:43Z saulius 

The following automatic conversions were performed:

'_symmetry_cell_setting' value 'Monoclinic' changed to 'monoclinic'
according to /home/saulius/struct/CIF-dictionaries/cif_core.dic
dictionary named 'cif_core.dic' version 2.4.1 from 2010-06-29.

Automatic conversion script
Id: cif_fix_values 1715 2011-07-08 13:25:40Z adriana 
;
_cod_original_sg_symbol_H-M 'P 21/c'
_cod_database_code 2219060
_cod_database_fobs_code 2219060

loop_
_symmetry_equiv_pos_as_xyz
'x, y, z'
'-x, y+1/2, -z+1/2'
'-x, -y, -z'
'x, -y-1/2, z-1/2'

loop_
_atom_site_type_symbol
_atom_site_label
_atom_site_fract_x
_atom_site_fract_y
_atom_site_fract_z
_atom_site_U_iso_or_equiv
_atom_site_adp_type
_atom_site_calc_flag
_atom_site_refinement_flags
_atom_site_occupancy
_atom_site_disorder_assembly
_atom_site_disorder_group
Cr Cr1 0.65855(4) 0.69687(3) 0.39526(3) 0.02667(13) Uani d . 1 A .
Cr Cr2 0.88330(4) 0.58714(3) 0.37503(3) 0.02515(13) Uani d . 1 . .
Cr Cr3 0.66063(4) 0.53305(3) 0.26482(3) 0.02583(13) Uani d . 1 A .
Cl Cl1 0.4146(3) 0.7073(3) 0.09142(17) 0.0663(8) Uani d PDU 0.50 A 1
Cl Cl1' 0.4626(3) 0.7531(2) 0.09294(17) 0.0689(8) Uani d PDU 0.50 B 2
Cl Cl2 0.33828(7) 0.56139(6) 0.47320(6) 0.0418(2) Uani d . 1 . .
Cl Cl3 0.77180(9) 0.70060(7) 0.66950(6) 0.0518(3) Uani d . 1 . .
Cl Cl4 1.0378(4) 0.86104(15) 0.3111(5) 0.0628(13) Uani d PDU 0.836(19) C 1
Cl Cl5 0.9066(6) 0.2693(5) 0.4493(4) 0.0461(19) Uani d PDU 0.60(6) D 1
Cl Cl4' 1.0551(6) 0.8685(10) 0.352(2) 0.057(4) Uani d PDU 0.164(19) C 2
Cl Cl5' 0.882(3) 0.2778(14) 0.4609(12) 0.076(4) Uani d PDU 0.40(6) D 2
Cl Cl6 0.8796(3) 0.5426(4) 0.0487(2) 0.1104(14) Uani d PDU 0.50 E 3
Cl Cl6' 0.8604(3) 0.6140(3) 0.0492(2) 0.0697(12) Uani d PDU 0.365(3) E 4
Cl Cl6" 1.0377(7) 0.6016(6) 0.1326(6) 0.059(3) Uani d PDU 0.135(3) E 5
O O1 0.5781(2) 0.63301(17) 0.21039(15) 0.0379(6) Uani d . 1 A .
O O2 0.5744(2) 0.74057(16) 0.30038(17) 0.0423(6) Uani d . 1 A .
O O3 0.54075(18) 0.61446(15) 0.41606(15) 0.0340(6) Uani d . 1 . .
O O4 0.54119(19) 0.50527(16) 0.32604(15) 0.0345(6) Uani d . 1 . .
O O5 0.72939(19) 0.67414(15) 0.50140(15) 0.0339(5) Uani d . 1 . .
O O6 0.87725(18) 0.59321(17) 0.48763(15) 0.0351(6) Uani d . 1 . .
O O7 0.76364(18) 0.79443(14) 0.37780(15) 0.0331(6) Uani d . 1 . .
O O8 0.91622(18) 0.71719(15) 0.37064(16) 0.0370(6) Uani d . 1 . .
O O9 0.87243(19) 0.45427(15) 0.38598(16) 0.0362(6) Uani d . 1 . .
O O10 0.7303(2) 0.41852(15) 0.30173(15) 0.0357(6) Uani d . 1 . .
O O11 0.9199(2) 0.57897(18) 0.26822(16) 0.0411(6) Uani d . 1 . .
O O12 0.7686(2) 0.55303(18) 0.19041(15) 0.0381(6) Uani d . 1 . .
O O13 0.73395(16) 0.60570(13) 0.34506(13) 0.0254(5) Uani d . 1 . .
O O14 0.6731(3) 0.1472(3) 0.2318(3) 0.0833(13) Uani d . 1 . .
O O15 0.8166(3) 0.1658(2) 0.1787(2) 0.0597(9) Uani d . 1 . .
O O16 0.7875(3) 0.0391(2) 0.2332(2) 0.0697(10) Uani d . 1 . .
O O1w 0.5730(2) 0.79263(18) 0.4438(2) 0.0475(7) Uani d D 1 . .
H H11 0.592(3) 0.829(3) 0.480(2) 0.071 Uiso d D 1 . .
H H12 0.5059(10) 0.795(3) 0.433(3) 0.071 Uiso d D 1 . .
O O2w 1.04519(18) 0.57105(16) 0.40302(16) 0.0341(6) Uani d D 1 . .
H H21 1.092(2) 0.595(3) 0.3781(17) 0.051 Uiso d D 1 . .
H H22 1.069(3) 0.570(3) 0.4506(7) 0.051 Uiso d D 1 . .
O O3w 0.5804(2) 0.45767(17) 0.18032(16) 0.0387(6) Uani d D 1 . .
H H31 0.5132(10) 0.459(3) 0.182(3) 0.058 Uiso d D 1 . .
H H32 0.598(3) 0.4075(16) 0.163(3) 0.058 Uiso d D 1 . .
O O4w 0.3657(3) 0.4663(2) 0.1620(2) 0.0705(10) Uani d DU 1 . .
H H41 0.328(4) 0.419(3) 0.154(3) 0.106 Uiso d D 1 . .
H H42 0.352(5) 0.489(4) 0.204(2) 0.106 Uiso d D 1 . .
O O5w 0.6040(6) 0.5620(5) 0.0300(4) 0.141(2) Uani d DU 1 . .
H H51 0.613(9) 0.506(2) 0.021(6) 0.211 Uiso d D 1 . .
H H52 0.635(9) 0.574(7) 0.075(3) 0.211 Uiso d D 1 . .
O O6w 0.6466(3) 0.3047(2) 0.1130(2) 0.0585(8) Uani d DU 1 . .
H H61 0.672(4) 0.265(3) 0.144(2) 0.088 Uiso d D 1 . .
H H62 0.691(3) 0.316(3) 0.080(2) 0.088 Uiso d D 1 . .
O O7w 0.7204(12) 0.4105(8) -0.0095(8) 0.157(5) Uani d PU 0.50 . .
H H71 0.7843 0.4292 -0.0046 0.235 Uiso d PR 0.50 . .
H H72 0.7038 0.3898 -0.0545 0.235 Uiso d PR 0.50 . .
N N1 0.7603(2) 0.1175(2) 0.2160(2) 0.0417(8) Uani d . 1 . .
C C1 0.5514(3) 0.7089(2) 0.2344(2) 0.0349(8) Uani d D 1 . .
C C2 0.4863(12) 0.7624(7) 0.1699(5) 0.0362(18) Uani d PDU 0.50 A 1
H H2A 0.5367 0.8047 0.1481 0.043 Uiso calc PR 0.50 A 1
H H2B 0.4341 0.7998 0.1949 0.043 Uiso calc PR 0.50 A 1
C C2' 0.4833(12) 0.7822(7) 0.1910(5) 0.0362(18) Uani d PD 0.50 B 2
H H2C 0.5208 0.8413 0.1972 0.043 Uiso calc PR 0.50 B 2
H H2D 0.4133 0.7876 0.2125 0.043 Uiso calc PR 0.50 B 2
C C3 0.5051(3) 0.5443(2) 0.3823(2) 0.0281(7) Uani d . 1 . .
C C4 0.4108(3) 0.4957(2) 0.4107(2) 0.0328(8) Uani d . 1 . .
H H4A 0.4373 0.4402 0.4387 0.039 Uiso calc R 1 . .
H H4B 0.3609 0.4768 0.3650 0.039 Uiso calc R 1 . .
C C5 0.8135(3) 0.6338(2) 0.5270(2) 0.0294(7) Uani d . 1 . .
C C6 0.8464(3) 0.6291(3) 0.6136(2) 0.0370(8) Uani d . 1 . .
H H6A 0.9235 0.6454 0.6239 0.044 Uiso calc R 1 . .
H H6B 0.8384 0.5659 0.6312 0.044 Uiso calc R 1 . .
C C7 0.8616(3) 0.7876(2) 0.3679(2) 0.0270(7) Uani d . 1 C .
C C8 0.9157(3) 0.8759(2) 0.3518(2) 0.0352(8) Uani d D 1 . .
H H8A 0.9299 0.9101 0.4012 0.042 Uiso calc PR 0.836(19) C 1
H H8B 0.8661 0.9124 0.3156 0.042 Uiso calc PR 0.836(19) C 1
H H8C 0.8920 0.9223 0.3881 0.042 Uiso d PR 0.164(19) C 2
H H8D 0.8904 0.8956 0.2974 0.042 Uiso d PR 0.164(19) C 2
C C9 0.8080(3) 0.4002(2) 0.3506(2) 0.0308(7) Uani d . 1 D 2
C C10 0.8248(4) 0.2993(2) 0.3643(3) 0.0511(11) Uani d D 1 D 2
H H10A 0.8731 0.2754 0.3273 0.061 Uiso calc PR 0.60(6) D 1
H H10B 0.7549 0.2676 0.3545 0.061 Uiso calc PR 0.60(6) D 1
H H10C 0.8613 0.2754 0.3200 0.061 Uiso d PR 0.40(6) D 2
H H10D 0.7536 0.2688 0.3624 0.061 Uiso d PR 0.40(6) D 2
C C11 0.8661(3) 0.5728(2) 0.2035(2) 0.0348(8) Uani d D 1 E .
C C12 0.9326(13) 0.591(2) 0.1367(4) 0.050(3) Uani d PDU 0.50 E 3
H H12A 1.0062 0.5668 0.1508 0.060 Uiso calc PR 0.50 E 3
H H12B 0.9386 0.6571 0.1296 0.060 Uiso calc PR 0.50 E 3
C C12' 0.9334(16) 0.606(3) 0.1410(5) 0.050(3) Uani d PD 0.365(3) E 4
H H12C 0.9942 0.5631 0.1379 0.060 Uiso calc PR 0.365(3) E 4
H H12D 0.9639 0.6656 0.1562 0.060 Uiso calc PR 0.365(3) E 4
C C12" 0.9007(16) 0.576(4) 0.1220(7) 0.050(3) Uani d PD 0.135(3) E 5
H H12E 0.8598 0.6235 0.0906 0.060 Uiso calc PR 0.135(3) E 5
H H12F 0.8877 0.5172 0.0955 0.060 Uiso calc PR 0.135(3) E 5

loop_
_atom_site_aniso_label
_atom_site_aniso_U_11
_atom_site_aniso_U_22
_atom_site_aniso_U_33
_atom_site_aniso_U_12
_atom_site_aniso_U_13
_atom_site_aniso_U_23
Cr1 0.0183(2) 0.0182(2) 0.0442(3) 0.00070(18) 0.0065(2) 0.0001(2)
Cr2 0.0173(2) 0.0190(2) 0.0398(3) 0.00040(18) 0.0064(2) 0.0012(2)
Cr3 0.0225(3) 0.0238(2) 0.0313(3) 0.00189(19) 0.0034(2) 0.0028(2)
Cl1 0.0588(17) 0.096(2) 0.0418(14) 0.0318(15) -0.0030(12) -0.0015(16)
Cl1' 0.091(2) 0.0727(19) 0.0409(14) 0.0348(16) -0.0019(15) 0.0023(14)
Cl2 0.0289(4) 0.0431(5) 0.0559(6) -0.0019(4) 0.0155(4) -0.0009(4)
Cl3 0.0521(6) 0.0564(6) 0.0475(6) 0.0105(5) 0.0077(5) -0.0128(5)
Cl4 0.0508(13) 0.0436(8) 0.101(3) -0.0061(8) 0.0421(16) 0.0069(12)
Cl5 0.042(2) 0.0331(15) 0.060(3) 0.0081(11) -0.0086(13) 0.0093(12)
Cl4' 0.033(4) 0.041(4) 0.097(11) -0.005(3) 0.006(5) 0.017(6)
Cl5' 0.084(8) 0.044(3) 0.093(4) 0.001(5) -0.023(5) 0.019(3)
Cl6 0.086(2) 0.203(4) 0.0466(17) 0.021(3) 0.0250(15) 0.020(3)
Cl6' 0.065(2) 0.111(3) 0.0340(17) -0.020(2) 0.0111(15) 0.015(2)
Cl6" 0.054(5) 0.058(5) 0.069(5) -0.015(4) 0.026(4) 0.000(4)
O1 0.0346(13) 0.0363(13) 0.0418(15) 0.0098(11) 0.0000(11) 0.0077(11)
O2 0.0364(15) 0.0282(13) 0.0600(19) 0.0087(11) -0.0049(13) 0.0009(12)
O3 0.0239(12) 0.0266(12) 0.0536(16) -0.0047(9) 0.0137(11) -0.0050(11)
O4 0.0295(13) 0.0355(13) 0.0396(15) -0.0089(10) 0.0082(11) -0.0029(11)
O5 0.0271(12) 0.0320(12) 0.0426(15) 0.0046(10) 0.0039(11) -0.0025(11)
O6 0.0234(12) 0.0420(14) 0.0406(15) 0.0044(10) 0.0068(11) 0.0003(11)
O7 0.0251(12) 0.0233(11) 0.0525(16) -0.0022(9) 0.0112(11) -0.0006(10)
O8 0.0235(12) 0.0221(11) 0.0656(18) -0.0021(9) 0.0055(12) 0.0051(11)
O9 0.0259(12) 0.0196(11) 0.0616(17) -0.0004(9) -0.0022(11) 0.0013(11)
O10 0.0379(14) 0.0222(11) 0.0450(15) 0.0031(10) -0.0050(12) 0.0023(10)
O11 0.0291(13) 0.0504(16) 0.0457(17) 0.0016(11) 0.0128(12) -0.0018(13)
O12 0.0319(14) 0.0483(15) 0.0353(14) 0.0032(11) 0.0088(11) 0.0026(11)
O13 0.0193(10) 0.0199(10) 0.0373(13) 0.0011(8) 0.0049(9) 0.0019(9)
O14 0.0467(19) 0.085(3) 0.125(4) 0.0030(18) 0.041(2) -0.029(2)
O15 0.0555(19) 0.0463(16) 0.081(2) -0.0064(14) 0.0256(18) 0.0027(16)
O16 0.078(2) 0.0499(19) 0.082(3) 0.0108(17) 0.011(2) 0.0139(17)
O1w 0.0254(13) 0.0346(14) 0.083(2) 0.0047(11) 0.0088(14) -0.0190(14)
O2w 0.0197(11) 0.0342(13) 0.0490(16) 0.0008(10) 0.0070(11) 0.0052(12)
O3w 0.0338(14) 0.0371(14) 0.0442(16) 0.0008(11) -0.0010(12) -0.0075(12)
O4w 0.0472(19) 0.065(2) 0.101(3) -0.0105(16) 0.0167(19) -0.037(2)
O5w 0.142(5) 0.157(5) 0.128(4) 0.046(4) 0.031(4) 0.086(4)
O6w 0.0514(19) 0.0529(19) 0.070(2) 0.0062(15) -0.0006(16) -0.0111(16)
O7w 0.181(9) 0.119(7) 0.173(9) 0.006(7) 0.029(7) -0.008(7)
N1 0.0307(17) 0.0429(18) 0.052(2) -0.0041(14) 0.0080(15) -0.0089(15)
C1 0.0211(16) 0.0286(17) 0.056(3) 0.0036(13) 0.0075(16) 0.0165(17)
C2 0.040(2) 0.026(4) 0.042(5) 0.013(3) -0.001(4) -0.001(3)
C2' 0.040(2) 0.026(4) 0.042(5) 0.013(3) -0.001(4) -0.001(3)
C3 0.0207(15) 0.0246(15) 0.038(2) 0.0001(12) 0.0006(14) 0.0055(14)
C4 0.0259(17) 0.0333(17) 0.040(2) -0.0053(14) 0.0072(15) -0.0007(15)
C5 0.0236(16) 0.0226(15) 0.043(2) -0.0060(13) 0.0081(15) 0.0004(14)
C6 0.0333(19) 0.0398(19) 0.038(2) 0.0028(15) 0.0062(16) -0.0014(16)
C7 0.0262(17) 0.0215(15) 0.0333(18) -0.0035(12) 0.0038(14) 0.0015(13)
C8 0.0314(18) 0.0248(16) 0.051(2) -0.0052(14) 0.0128(17) 0.0002(15)
C9 0.0266(17) 0.0247(16) 0.042(2) 0.0009(13) 0.0080(15) 0.0027(14)
C10 0.047(2) 0.0234(18) 0.077(3) -0.0011(16) -0.019(2) 0.0082(18)
C11 0.0323(19) 0.0287(17) 0.046(2) 0.0068(14) 0.0173(17) 0.0071(16)
C12 0.046(3) 0.054(9) 0.053(3) 0.005(3) 0.025(3) 0.014(3)
C12' 0.046(3) 0.054(9) 0.053(3) 0.005(3) 0.025(3) 0.014(3)
C12" 0.046(3) 0.054(9) 0.053(3) 0.005(3) 0.025(3) 0.014(3)

loop_
_atom_type_symbol
_atom_type_description
_atom_type_scat_dispersion_real
_atom_type_scat_dispersion_imag
_atom_type_scat_source
C C 0.0033 0.0016 'International Tables Vol C Tables 4.2.6.8 and 6.1.1.4'
H H 0.0000 0.0000 'International Tables Vol C Tables 4.2.6.8 and 6.1.1.4'
N N 0.0061 0.0033 'International Tables Vol C Tables 4.2.6.8 and 6.1.1.4'
O O 0.0106 0.0060 'International Tables Vol C Tables 4.2.6.8 and 6.1.1.4'
Cl Cl 0.1484 0.1585 'International Tables Vol C Tables 4.2.6.8 and 6.1.1.4'
Cr Cr 0.3209 0.6236 'International Tables Vol C Tables 4.2.6.8 and 6.1.1.4'

loop_
_geom_angle_atom_site_label_1
_geom_angle_atom_site_label_2
_geom_angle_atom_site_label_3
_geom_angle
O13 Cr1 O2 95.69(10)
O13 Cr1 O3 93.62(9)
O2 Cr1 O3 90.71(11)
O13 Cr1 O5 96.24(10)
O2 Cr1 O5 168.02(10)
O3 Cr1 O5 89.64(11)
O13 Cr1 O7 94.29(9)
O2 Cr1 O7 86.43(11)
O3 Cr1 O7 171.82(9)
O5 Cr1 O7 91.58(11)
O13 Cr1 O1w 177.12(12)
O2 Cr1 O1w 81.71(13)
O3 Cr1 O1w 85.20(10)
O5 Cr1 O1w 86.39(12)
O7 Cr1 O1w 86.81(10)
O13 Cr2 O11 94.36(11)
O13 Cr2 O6 96.91(10)
O11 Cr2 O6 168.71(11)
O13 Cr2 O8 92.98(9)
O11 Cr2 O8 87.27(11)
O6 Cr2 O8 91.41(11)
O13 Cr2 O9 95.36(9)
O11 Cr2 O9 93.14(11)
O6 Cr2 O9 86.55(11)
O8 Cr2 O9 171.60(10)
O13 Cr2 O2w 177.32(10)
O11 Cr2 O2w 83.58(11)
O6 Cr2 O2w 85.14(10)
O8 Cr2 O2w 85.22(10)
O9 Cr2 O2w 86.48(10)
O13 Cr3 O4 93.39(10)
O13 Cr3 O10 95.01(10)
O4 Cr3 O10 88.96(11)
O13 Cr3 O1 96.30(10)
O4 Cr3 O1 91.39(11)
O10 Cr3 O1 168.65(11)
O13 Cr3 O12 94.62(10)
O4 Cr3 O12 171.88(11)
O10 Cr3 O12 91.67(11)
O1 Cr3 O12 86.40(10)
O13 Cr3 O3w 178.83(10)
O4 Cr3 O3w 85.83(11)
O10 Cr3 O3w 85.86(11)
O1 Cr3 O3w 82.86(11)
O12 Cr3 O3w 86.14(11)
C1 O1 Cr3 130.9(3)
C1 O2 Cr1 134.1(2)
C3 O3 Cr1 131.5(2)
C3 O4 Cr3 132.8(2)
C5 O5 Cr1 133.3(2)
C5 O6 Cr2 131.1(2)
C7 O7 Cr1 129.0(2)
C7 O8 Cr2 134.6(2)
C9 O9 Cr2 129.6(2)
C9 O10 Cr3 133.6(2)
C11 O11 Cr2 134.1(2)
C11 O12 Cr3 129.5(3)
Cr2 O13 Cr1 119.84(12)
Cr2 O13 Cr3 119.75(11)
Cr1 O13 Cr3 120.41(11)
Cr1 O1w H11 130(3)
Cr1 O1w H12 120(3)
H11 O1w H12 110(4)
Cr2 O2w H21 124(3)
Cr2 O2w H22 118(3)
H21 O2w H22 108(4)
Cr3 O3w H31 113(3)
Cr3 O3w H32 128(3)
H31 O3w H32 110(4)
H41 O4w H42 108(5)
H51 O5w H52 108(6)
H61 O6w H62 110(4)
H71 O7w H72 110
O15 N1 O14 118.7(4)
O15 N1 O16 120.7(3)
O14 N1 O16 120.5(4)
O2 C1 O1 126.9(3)
O2 C1 C2' 104.2(4)
O1 C1 C2' 128.9(5)
O2 C1 C2 121.9(4)
O1 C1 C2 111.2(5)
C1 C2 Cl1 121.0(6)
C1 C2 H2A 107.1
Cl1 C2 H2A 107.1
C1 C2 H2B 107.1
Cl1 C2 H2B 107.1
H2A C2 H2B 106.8
C1 C2' Cl1' 108.6(5)
C1 C2' H2C 110.0
Cl1' C2' H2C 110.0
C1 C2' H2D 110.0
Cl1' C2' H2D 110.0
H2C C2' H2D 108.3
O3 C3 O4 127.1(3)
O3 C3 C4 119.6(3)
O4 C3 C4 113.2(3)
C3 C4 Cl2 114.1(2)
C3 C4 H4A 108.7
Cl2 C4 H4A 108.7
C3 C4 H4B 108.7
Cl2 C4 H4B 108.7
H4A C4 H4B 107.6
O5 C5 O6 126.6(3)
O5 C5 C6 120.1(3)
O6 C5 C6 113.3(3)
C5 C6 Cl3 114.4(3)
C5 C6 H6A 108.7
Cl3 C6 H6A 108.7
C5 C6 H6B 108.7
Cl3 C6 H6B 108.7
H6A C6 H6B 107.6
O8 C7 O7 126.9(3)
O8 C7 C8 118.4(3)
O7 C7 C8 114.7(3)
C7 C8 Cl4' 114.3(4)
C7 C8 Cl4 113.0(2)
C7 C8 H8A 109.0
Cl4 C8 H8A 109.0
C7 C8 H8B 109.0
Cl4 C8 H8B 109.0
H8A C8 H8B 107.8
C7 C8 H8C 108.0
C7 C8 H8D 108.8
H8C C8 H8D 107.8
O10 C9 O9 127.4(3)
O10 C9 C10 113.8(3)
O9 C9 C10 118.8(3)
C9 C10 Cl5' 110.9(8)
C9 C10 H10A 109.4
Cl5' C10 H10A 109.5
C9 C10 H10B 109.4
Cl5' C10 H10B 109.4
H10A C10 H10B 108.0
C9 C10 H10C 107.1
C9 C10 H10D 109.3
H10C C10 H10D 107.3
O11 C11 O12 126.9(3)
O11 C11 C12 112.6(5)
O12 C11 C12 120.5(5)
O11 C11 C12' 109.3(5)
O12 C11 C12' 123.4(6)
O11 C11 C12" 130.6(7)
O12 C11 C12" 102.2(7)
C11 C12 Cl6 113.9(6)
C11 C12 H12A 108.8
Cl6 C12 H12A 108.8
C11 C12 H12B 108.8
Cl6 C12 H12B 108.8
H12A C12 H12B 107.7
C11 C12' Cl6' 113.2(7)
C11 C12' H12C 108.9
Cl6' C12' H12C 108.9
C11 C12' H12D 108.9
Cl6' C12' H12D 108.9
H12C C12' H12D 107.8
C11 C12" Cl6" 106.6(8)
C11 C12" H12E 110.4
Cl6" C12" H12E 110.4
C11 C12" H12F 110.4
Cl6" C12" H12F 110.4
H12E C12" H12F 108.6

loop_
_geom_bond_atom_site_label_1
_geom_bond_atom_site_label_2
_geom_bond_distance
Cr1 O13 1.905(2)
Cr1 O2 1.957(3)
Cr1 O3 1.973(2)
Cr1 O5 1.975(3)
Cr1 O7 1.994(2)
Cr1 O1w 2.010(2)
Cr2 O13 1.901(2)
Cr2 O11 1.952(3)
Cr2 O6 1.956(3)
Cr2 O8 1.967(2)
Cr2 O9 1.977(2)
Cr2 O2w 2.041(2)
Cr3 O13 1.906(2)
Cr3 O4 1.964(2)
Cr3 O10 1.975(2)
Cr3 O1 1.978(2)
Cr3 O12 1.984(2)
Cr3 O3w 2.013(3)
Cl1 C2 1.741(8)
Cl1' C2' 1.738(8)
Cl2 C4 1.772(3)
Cl3 C6 1.763(4)
Cl4 C8 1.762(4)
Cl4' C8 1.745(8)
Cl5' C10 1.770(8)
Cl6 C12 1.742(11)
Cl6' C12' 1.744(12)
Cl6" C12" 1.741(13)
O1 C1 1.252(4)
O2 C1 1.236(5)
O3 C3 1.247(4)
O4 C3 1.254(4)
O5 C5 1.247(4)
O6 C5 1.255(4)
O7 C7 1.258(4)
O8 C7 1.242(4)
O9 C9 1.246(4)
O10 C9 1.244(4)
O11 C11 1.243(5)
O12 C11 1.249(4)
O14 N1 1.233(4)
O15 N1 1.230(4)
O16 N1 1.234(4)
O1w H11 0.84(4)
O1w H12 0.84(3)
O2w H21 0.84(3)
O2w H22 0.84(3)
O3w H31 0.844(14)
O3w H32 0.84(3)
O4w H41 0.85(5)
O4w H42 0.83(4)
O5w H51 0.85(4)
O5w H52 0.85(7)
O6w H61 0.83(4)
O6w H62 0.85(4)
O7w H71 0.84
O7w H72 0.84
C1 C2' 1.522(7)
C1 C2 1.525(7)
C2 H2A 0.9900
C2 H2B 0.9900
C2' H2C 0.9900
C2' H2D 0.9900
C3 C4 1.507(4)
C4 H4A 0.9900
C4 H4B 0.9900
C5 C6 1.508(5)
C6 H6A 0.9900
C6 H6B 0.9900
C7 C8 1.507(4)
C8 H8A 0.9900
C8 H8B 0.9900
C8 H8C 0.9900
C8 H8D 0.9900
C9 C10 1.518(4)
C10 H10A 0.9900
C10 H10B 0.9900
C10 H10C 0.9900
C10 H10D 0.9900
C11 C12 1.517(7)
C11 C12' 1.518(8)
C11 C12" 1.518(10)
C12 H12A 0.9900
C12 H12B 0.9900
C12' H12C 0.9900
C12' H12D 0.9900
C12" H12E 0.9900
C12" H12F 0.9900

loop_
_geom_hbond_atom_site_label_D
_geom_hbond_atom_site_label_H
_geom_hbond_atom_site_label_A
_geom_hbond_site_symmetry_A
_geom_hbond_distance_DH
_geom_hbond_distance_HA
_geom_hbond_distance_DA
_geom_hbond_angle_DHA
_geom_hbond_publ_flag
O1w H11 O5w 4_576 0.84(4) 1.83(2) 2.616(6) 157(5) y
O1w H12 O6w 2_655 0.84(3) 1.99(3) 2.816(4) 169(5) y
O2w H21 O15 2_755 0.84(3) 1.90(3) 2.732(4) 170(4) y
O2w H22 CL5' 3_766 0.84(3) 2.75(3) 3.295(6) 124(6) y
O3w H31 O4w . 0.844(14) 1.84(2) 2.669(4) 168(5) y
O3w H32 O6w . 0.84(3) 1.88(3) 2.711(4) 171(4) y
O4w H41 O7 2_645 0.85(5) 2.20(5) 3.046(4) 175(5) y
O4w H42 O16 2_655 0.83(4) 2.27(4) 2.976(5) 142(6) y
O5w H51 O7w . 0.85(4) 2.06(7) 2.790(10) 144(11) y
O5w H52 O12 . 0.85(7) 2.47(7) 3.270(10) 156(10) y
O6w H61 O14 . 0.83(4) 2.31(2) 3.093(6) 158(5) y
O6w H62 O7w . 0.85(4) 2.15(3) 2.860(10) 141(4) y

loop_
_geom_torsion_atom_site_label_1
_geom_torsion_atom_site_label_2
_geom_torsion_atom_site_label_3
_geom_torsion_atom_site_label_4
_geom_torsion
O13 Cr3 O1 C1 -23.1(3)
O4 Cr3 O1 C1 70.4(3)
O10 Cr3 O1 C1 162.1(5)
O12 Cr3 O1 C1 -117.4(3)
O3w Cr3 O1 C1 156.1(3)
O13 Cr1 O2 C1 18.0(3)
O3 Cr1 O2 C1 -75.8(3)
O5 Cr1 O2 C1 -167.4(4)
O7 Cr1 O2 C1 111.9(3)
O1w Cr1 O2 C1 -160.8(4)
O13 Cr1 O3 C3 -25.9(3)
O2 Cr1 O3 C3 69.9(3)
O5 Cr1 O3 C3 -122.1(3)
O1w Cr1 O3 C3 151.5(3)
O13 Cr3 O4 C3 22.5(3)
O10 Cr3 O4 C3 117.5(3)
O1 Cr3 O4 C3 -73.9(3)
O3w Cr3 O4 C3 -156.6(3)
O13 Cr1 O5 C5 17.5(3)
O2 Cr1 O5 C5 -157.2(5)
O3 Cr1 O5 C5 111.1(3)
O7 Cr1 O5 C5 -77.0(3)
O1w Cr1 O5 C5 -163.7(3)
O13 Cr2 O6 C5 -27.7(3)
O11 Cr2 O6 C5 148.5(5)
O8 Cr2 O6 C5 65.4(3)
O9 Cr2 O6 C5 -122.7(3)
O2w Cr2 O6 C5 150.5(3)
O13 Cr1 O7 C7 -25.0(3)
O2 Cr1 O7 C7 -120.4(3)
O5 Cr1 O7 C7 71.4(3)
O1w Cr1 O7 C7 157.7(3)
O13 Cr2 O8 C7 14.9(4)
O11 Cr2 O8 C7 109.2(4)
O6 Cr2 O8 C7 -82.1(4)
O2w Cr2 O8 C7 -167.1(4)
O13 Cr2 O9 C9 30.3(3)
O11 Cr2 O9 C9 -64.4(3)
O6 Cr2 O9 C9 126.9(3)
O2w Cr2 O9 C9 -147.8(3)
O13 Cr3 O10 C9 -11.4(3)
O4 Cr3 O10 C9 -104.7(3)
O1 Cr3 O10 C9 163.4(5)
O12 Cr3 O10 C9 83.4(3)
O3w Cr3 O10 C9 169.4(3)
O13 Cr2 O11 C11 -10.5(3)
O6 Cr2 O11 C11 173.2(5)
O8 Cr2 O11 C11 -103.3(3)
O9 Cr2 O11 C11 85.1(3)
O2w Cr2 O11 C11 171.2(3)
O13 Cr3 O12 C11 25.2(3)
O10 Cr3 O12 C11 -70.0(3)
O1 Cr3 O12 C11 121.2(3)
O3w Cr3 O12 C11 -155.7(3)
O11 Cr2 O13 Cr1 -135.27(13)
O6 Cr2 O13 Cr1 44.00(14)
O8 Cr2 O13 Cr1 -47.79(14)
O9 Cr2 O13 Cr1 131.16(13)
O11 Cr2 O13 Cr3 44.64(14)
O6 Cr2 O13 Cr3 -136.09(13)
O8 Cr2 O13 Cr3 132.12(14)
O9 Cr2 O13 Cr3 -48.93(14)
O2 Cr1 O13 Cr2 138.63(13)
O3 Cr1 O13 Cr2 -130.29(13)
O5 Cr1 O13 Cr2 -40.26(14)
O7 Cr1 O13 Cr2 51.80(14)
O2 Cr1 O13 Cr3 -41.28(14)
O3 Cr1 O13 Cr3 49.80(14)
O5 Cr1 O13 Cr3 139.83(13)
O7 Cr1 O13 Cr3 -128.11(13)
O4 Cr3 O13 Cr2 131.56(13)
O10 Cr3 O13 Cr2 42.31(14)
O1 Cr3 O13 Cr2 -136.66(13)
O12 Cr3 O13 Cr2 -49.78(14)
O4 Cr3 O13 Cr1 -48.53(14)
O10 Cr3 O13 Cr1 -137.78(13)
O1 Cr3 O13 Cr1 43.25(14)
O12 Cr3 O13 Cr1 130.13(13)
Cr1 O2 C1 O1 1.1(6)
Cr1 O2 C1 C2' -179.6(7)
Cr1 O2 C1 C2 -177.3(8)
Cr3 O1 C1 O2 2.1(5)
Cr3 O1 C1 C2' -177.0(9)
Cr3 O1 C1 C2 -179.3(7)
O2 C1 C2 Cl1 -156.9(7)
O1 C1 C2 Cl1 24.5(13)
C2' C1 C2 Cl1 -150(5)
O2 C1 C2' Cl1' 171.1(7)
O1 C1 C2' Cl1' -9.6(14)
C2 C1 C2' Cl1' -2(3)
Cr1 O3 C3 O4 3.7(5)
Cr1 O3 C3 C4 -178.5(2)
Cr3 O4 C3 O3 -1.6(6)
Cr3 O4 C3 C4 -179.5(2)
O3 C3 C4 Cl2 16.3(4)
O4 C3 C4 Cl2 -165.7(3)
Cr1 O5 C5 O6 -1.5(5)
Cr1 O5 C5 C6 179.5(2)
Cr2 O6 C5 O5 7.9(5)
Cr2 O6 C5 C6 -173.1(2)
O5 C5 C6 Cl3 -10.9(4)
O6 C5 C6 Cl3 170.0(2)
Cr2 O8 C7 O7 10.5(6)
Cr2 O8 C7 C8 -170.1(3)
Cr1 O7 C7 O8 -3.9(6)
Cr1 O7 C7 C8 176.8(2)
O8 C7 C8 Cl4' -8.4(14)
O7 C7 C8 Cl4' 171.0(14)
O8 C7 C8 Cl4 17.8(6)
O7 C7 C8 Cl4 -162.8(4)
Cr3 O10 C9 O9 -7.9(6)
Cr3 O10 C9 C10 174.4(3)
Cr2 O9 C9 O10 -4.0(5)
Cr2 O9 C9 C10 173.5(3)
O10 C9 C10 Cl5' -149.7(16)
O9 C9 C10 Cl5' 32.4(16)
Cr2 O11 C11 O12 -14.5(6)
Cr2 O11 C11 C12 166.4(14)
Cr2 O11 C11 C12' 158(2)
Cr2 O11 C11 C12" 173(3)
Cr3 O12 C11 O11 4.9(5)
Cr3 O12 C11 C12 -176.1(15)
Cr3 O12 C11 C12' -166(2)
Cr3 O12 C11 C12" 179(2)
O11 C11 C12 Cl6 156.8(13)
O12 C11 C12 Cl6 -22(2)
C12' C11 C12 Cl6 -134(12)
C12" C11 C12 Cl6 -8(7)
O11 C11 C12' Cl6' -172(2)
O12 C11 C12' Cl6' 1(4)
C12 C11 C12' Cl6' 74(8)
C12" C11 C12' Cl6' 36(5)
O11 C11 C12" Cl6" -5(4)
O12 C11 C12" Cl6" -179(2)
C12 C11 C12" Cl6" 14(6)
C12' C11 C12" Cl6" 31(5)
